data_4341083
loop_
_publ_author_name
'Alvarez, Bel\'en'
'Alvarez, M. Angeles'
'Amor, Inmaculada'
'Garc\'ia, M Esther'
'Ruiz, Miguel A.'
'Su\'arez, Jaime'

_publ_section_title
;
 Gold(I) and related heterometallic derivatives of dimolybdenum complexes
 with asymmetric phosphinidene bridges.
;
_journal_issue 19
_journal_name_full 'Inorganic chemistry'
_journal_page_first 10325
_journal_page_last 10339
_journal_paper_doi 10.1021/ic501376v
_journal_volume 53
_journal_year 2014
_chemical_compound_source 'synthesis as described'
_chemical_formula_moiety 'C60 H78 Au Mo4 O4 P2, F6 P, 2(C H2 Cl2)'
_chemical_formula_sum 'C62 H82 Au Cl4 F6 Mo4 O4 P3'
_chemical_formula_weight 1820.71
_chemical_name_systematic
;
 ?
;
_space_group_IT_number 14
_symmetry_cell_setting monoclinic
_symmetry_Int_Tables_number 14
_symmetry_space_group_name_Hall '-P 2ybc'
_symmetry_space_group_name_H-M 'P 1 21/c 1'
_atom_sites_solution_hydrogens geom
_atom_sites_solution_primary direct
_atom_sites_solution_secondary difmap
_audit_conform_dict_location ftp://ftp.iucr.org/pub/cif_core.dic
_audit_conform_dict_name cif_core.dic
_audit_conform_dict_version 2.3
_audit_creation_method 'WinGX routine CIF_UPDATE'
_cell_angle_alpha 90
_cell_angle_beta 101.0760(10)
_cell_angle_gamma 90
_cell_formula_units_Z 4
_cell_length_a 17.5559(2)
_cell_length_b 11.5363(2)
_cell_length_c 36.3141(6)
_cell_measurement_reflns_used 12804
_cell_measurement_temperature 100(2)
_cell_measurement_theta_max 25.350
_cell_measurement_theta_min 0.407
_cell_measurement_wavelength 0.71073
_cell_volume 7217.71(19)
_computing_cell_refinement 'HKL Scalepack (Otwinowski & Minor, 1997)'
_computing_data_collection 'Collect (Bruker AXS BV, 1997-2004)'
_computing_data_reduction
;
 HKL Denzo and Scalepack (Otwinowski & Minor, 1997) 
;
_computing_molecular_graphics 'Ortep-3 for Windows (Farrugia, 1997)'
_computing_publication_material 'WinGX publication routines (Farrugia, 1999)'
_computing_structure_refinement 'SHELXL-97 (Sheldrick, 1997)'
_computing_structure_solution 'SHELXS-97 (Sheldrick, 1997)'
_diffrn_ambient_temperature 100(2)
_diffrn_measured_fraction_theta_full 0.993
_diffrn_measured_fraction_theta_max 0.993
_diffrn_measurement_device '90 mm CCD camera on \k-goniostat'
_diffrn_measurement_device_type KappaCCD
_diffrn_measurement_method CCD
_diffrn_radiation_monochromator 'horizontally mounted graphite crystal'
_diffrn_radiation_probe x-ray
_diffrn_radiation_source 'fine-focus sealed tube'
_diffrn_radiation_type MoK\a
_diffrn_radiation_wavelength 0.71073
_diffrn_reflns_av_R_equivalents 0.0525
_diffrn_reflns_av_unetI/netI 0.0475
_diffrn_reflns_limit_h_max 20
_diffrn_reflns_limit_h_min -21
_diffrn_reflns_limit_k_max 13
_diffrn_reflns_limit_k_min 0
_diffrn_reflns_limit_l_max 43
_diffrn_reflns_limit_l_min 0
_diffrn_reflns_number 60631
_diffrn_reflns_theta_full 25.24
_diffrn_reflns_theta_max 25.24
_diffrn_reflns_theta_min 1.14
_exptl_absorpt_coefficient_mu 2.973
_exptl_absorpt_correction_T_max 0.86103
_exptl_absorpt_correction_T_min 0.73629
_exptl_absorpt_correction_type multi-scan
_exptl_absorpt_process_details
;
 R.H. Blessing, Acta Cryst. (1995), A51, 33-38
;
_exptl_crystal_colour green
_exptl_crystal_density_diffrn 1.676
_exptl_crystal_density_method 'not measured'
_exptl_crystal_description plate
_exptl_crystal_F_000 3600
_exptl_crystal_size_max 0.12
_exptl_crystal_size_mid 0.1
_exptl_crystal_size_min 0.05
_platon_squeeze_details
;
;
_refine_diff_density_max 1.907
_refine_diff_density_min -2.675
_refine_diff_density_rms 0.374
_refine_ls_extinction_method none
_refine_ls_goodness_of_fit_ref 1.154
_refine_ls_hydrogen_treatment constr
_refine_ls_matrix_type full
_refine_ls_number_parameters 775
_refine_ls_number_reflns 12961
_refine_ls_number_restraints 0
_refine_ls_restrained_S_all 1.154
_refine_ls_R_factor_all 0.0685
_refine_ls_R_factor_gt 0.0548
_refine_ls_shift/su_max 0.003
_refine_ls_shift/su_mean 0
_refine_ls_structure_factor_coef Fsqd
_refine_ls_weighting_details 'calc w=1/[\s^2^(Fo^2^)+(0.0968P)^2^+27.5560P] where P=(Fo^2^+2Fc^2^)/3'
_refine_ls_weighting_scheme calc
_refine_ls_wR_factor_gt 0.1594
_refine_ls_wR_factor_ref 0.1713
_reflns_number_gt 10023
_reflns_number_total 12961
_reflns_threshold_expression >2sigma(I)
_cod_data_source_file ic501376v_si_001.cif
_cod_data_source_block compound17
_cod_depositor_comments 'Adding full bibliography for 4341078--4341084.cif.'
_cod_original_sg_symbol_H-M 'P 21/c'
_cod_database_code 4341083

loop_
_symmetry_equiv_pos_as_xyz
'x, y, z'
'-x, y+1/2, -z+1/2'
'-x, -y, -z'
'x, -y-1/2, z-1/2'

loop_
_atom_site_label
_atom_site_type_symbol
_atom_site_fract_x
_atom_site_fract_y
_atom_site_fract_z
_atom_site_U_iso_or_equiv
_atom_site_adp_type
_atom_site_occupancy
_atom_site_symmetry_multiplicity
_atom_site_calc_flag
_atom_site_refinement_flags
Mo1 Mo 0.26129(4) 0.69676(6) 0.75166(2) 0.02030(17) Uani 1 1 d .
Mo2 Mo 0.39710(4) 0.68682(6) 0.87530(2) 0.01906(17) Uani 1 1 d .
Mo3 Mo 0.23872(4) 1.13331(6) 0.75772(2) 0.01925(17) Uani 1 1 d .
Mo4 Mo 0.20258(4) 1.10504(6) 0.88156(2) 0.01831(17) Uani 1 1 d .
Au1 Au 0.262580(17) 0.91064(2) 0.788260(9) 0.01894(11) Uani 1 1 d .
P1 P 0.31640(12) 0.72586(17) 0.81440(6) 0.0198(4) Uani 1 1 d .
P2 P 0.23317(12) 1.08924(17) 0.81954(6) 0.0195(4) Uani 1 1 d .
O1 O 0.4200(4) 0.5829(5) 0.7473(2) 0.0355(16) Uani 1 1 d .
O2 O 0.3391(4) 0.8716(6) 0.7051(2) 0.0389(16) Uani 1 1 d .
O3 O 0.0759(4) 1.2462(5) 0.75386(19) 0.0363(16) Uani 1 1 d .
O4 O 0.1216(4) 0.9713(5) 0.70544(18) 0.0321(15) Uani 1 1 d .
C1 C 0.3613(5) 0.6224(7) 0.7491(3) 0.0250(19) Uani 1 1 d .
C2 C 0.3108(5) 0.8120(7) 0.7233(3) 0.027(2) Uani 1 1 d .
C3 C 0.1372(5) 1.2069(7) 0.7558(2) 0.0255(19) Uani 1 1 d .
C4 C 0.1662(5) 1.0281(7) 0.7258(3) 0.0254(19) Uani 1 1 d .
C5 C 0.1437(5) 0.6160(7) 0.7624(3) 0.029(2) Uani 1 1 d .
H5 H 0.1348 0.6073 0.7867 0.035 Uiso 1 1 calc R
C6 C 0.1802(5) 0.5340(8) 0.7429(3) 0.037(3) Uani 1 1 d .
H6 H 0.1991 0.462 0.7519 0.044 Uiso 1 1 calc R
C7 C 0.1829(6) 0.5801(9) 0.7075(3) 0.039(3) Uani 1 1 d .
H7 H 0.2046 0.5446 0.689 0.047 Uiso 1 1 calc R
C8 C 0.1465(5) 0.6911(8) 0.7050(3) 0.033(2) Uani 1 1 d .
H8 H 0.1395 0.7403 0.6843 0.04 Uiso 1 1 calc R
C9 C 0.1231(5) 0.7131(8) 0.7392(3) 0.030(2) Uani 1 1 d .
H9 H 0.0984 0.7797 0.7454 0.037 Uiso 1 1 calc R
C10 C 0.3670(5) 1.1175(7) 0.7455(3) 0.0241(19) Uani 1 1 d .
H10 H 0.396 1.0495 0.7493 0.029 Uiso 1 1 calc R
C11 C 0.3164(5) 1.1499(8) 0.7122(3) 0.029(2) Uani 1 1 d .
H11 H 0.3052 1.1057 0.6904 0.034 Uiso 1 1 calc R
C12 C 0.2852(5) 1.2605(8) 0.7173(3) 0.032(2) Uani 1 1 d .
H12 H 0.2508 1.3027 0.6996 0.038 Uiso 1 1 calc R
C13 C 0.3171(5) 1.2942(7) 0.7547(3) 0.029(2) Uani 1 1 d .
H13 H 0.307 1.3636 0.7658 0.035 Uiso 1 1 calc R
C14 C 0.3660(5) 1.2066(7) 0.7720(3) 0.0248(19) Uani 1 1 d .
H14 H 0.3931 1.2069 0.7967 0.03 Uiso 1 1 calc R
C15 C 0.2733(5) 0.6670(7) 0.8511(2) 0.0235(18) Uani 1 1 d .
C16 C 0.2764(4) 0.7352(7) 0.8853(2) 0.0237(18) Uani 1 1 d .
H16 H 0.2599 0.8114 0.8868 0.028 Uiso 1 1 calc R
C17 C 0.3094(5) 0.6632(8) 0.9156(3) 0.029(2) Uani 1 1 d .
H17 H 0.3192 0.6849 0.9408 0.035 Uiso 1 1 calc R
C18 C 0.3254(5) 0.5528(7) 0.9018(3) 0.027(2) Uani 1 1 d .
H18 H 0.3479 0.4907 0.9163 0.032 Uiso 1 1 calc R
C19 C 0.3013(4) 0.5526(7) 0.8625(3) 0.0233(18) Uani 1 1 d .
H19 H 0.3032 0.4898 0.8466 0.028 Uiso 1 1 calc R
C20 C 0.3090(5) 1.1270(7) 0.8593(2) 0.0219(18) Uani 1 1 d .
C21 C 0.3279(4) 1.0401(7) 0.8886(2) 0.0220(18) Uani 1 1 d .
H21 H 0.3416 0.9633 0.8856 0.026 Uiso 1 1 calc R
C22 C 0.3216(5) 1.0940(7) 0.9221(3) 0.0225(18) Uani 1 1 d .
H22 H 0.3286 1.0576 0.9453 0.027 Uiso 1 1 calc R
C23 C 0.3029(5) 1.2139(7) 0.9156(3) 0.0263(19) Uani 1 1 d .
H23 H 0.2961 1.2683 0.9335 0.032 Uiso 1 1 calc R
C24 C 0.2969(5) 1.2339(7) 0.8770(3) 0.0258(19) Uani 1 1 d .
H24 H 0.2866 1.305 0.865 0.031 Uiso 1 1 calc R
C25 C 0.4958(5) 0.8209(7) 0.8957(2) 0.0228(18) Uani 1 1 d .
H25 H 0.4883 0.8983 0.9013 0.027 Uiso 1 1 calc R
C26 C 0.4986(4) 0.7359(7) 0.9242(2) 0.0234(18) Uani 1 1 d .
C27 C 0.5057(5) 0.6164(7) 0.9143(2) 0.0228(18) Uani 1 1 d .
H27 H 0.5087 0.5602 0.9329 0.027 Uiso 1 1 calc R
C28 C 0.5084(5) 0.5807(7) 0.8766(3) 0.0230(19) Uani 1 1 d .
C29 C 0.5073(4) 0.6690(7) 0.8497(2) 0.0203(17) Uani 1 1 d .
H29 H 0.5085 0.6483 0.8251 0.024 Uiso 1 1 calc R
C30 C 0.5044(4) 0.7900(7) 0.8590(2) 0.0219(18) Uani 1 1 d .
C31 C 0.5042(5) 0.7738(7) 0.9651(2) 0.0259(19) Uani 1 1 d .
C32 C 0.4464(5) 0.8686(8) 0.9695(3) 0.033(2) Uani 1 1 d .
H32A H 0.4569 0.9364 0.956 0.05 Uiso 1 1 calc R
H32B H 0.451 0.8873 0.9956 0.05 Uiso 1 1 calc R
H32C H 0.3946 0.8419 0.9597 0.05 Uiso 1 1 calc R
C33 C 0.5860(5) 0.8234(9) 0.9773(3) 0.034(2) Uani 1 1 d .
H33A H 0.6236 0.7638 0.9759 0.052 Uiso 1 1 calc R
H33B H 0.5924 0.8513 1.0026 0.052 Uiso 1 1 calc R
H33C H 0.5934 0.8861 0.961 0.052 Uiso 1 1 calc R
C34 C 0.4936(6) 0.6712(8) 0.9909(3) 0.035(2) Uani 1 1 d .
H34A H 0.4429 0.6382 0.9829 0.052 Uiso 1 1 calc R
H34B H 0.499 0.6981 1.0163 0.052 Uiso 1 1 calc R
H34C H 0.5323 0.6134 0.9895 0.052 Uiso 1 1 calc R
C35 C 0.5278(5) 0.4545(7) 0.8678(3) 0.0255(19) Uani 1 1 d .
C36 C 0.4929(6) 0.4232(8) 0.8270(3) 0.038(3) Uani 1 1 d .
H36A H 0.5105 0.4777 0.8104 0.057 Uiso 1 1 calc R
H36B H 0.4373 0.4258 0.8233 0.057 Uiso 1 1 calc R
H36C H 0.5091 0.3466 0.8216 0.057 Uiso 1 1 calc R
C37 C 0.6146(5) 0.4448(8) 0.8744(3) 0.028(2) Uani 1 1 d .
H37A H 0.6356 0.4565 0.9006 0.042 Uiso 1 1 calc R
H37B H 0.635 0.5025 0.8599 0.042 Uiso 1 1 calc R
H37C H 0.6288 0.3691 0.867 0.042 Uiso 1 1 calc R
C38 C 0.4973(6) 0.3678(8) 0.8935(4) 0.048(3) Uani 1 1 d .
H38A H 0.511 0.2905 0.8874 0.072 Uiso 1 1 calc R
H38B H 0.4418 0.3741 0.89 0.072 Uiso 1 1 calc R
H38C H 0.5199 0.3845 0.9192 0.072 Uiso 1 1 calc R
C39 C 0.5199(4) 0.8839(7) 0.8311(2) 0.0208(18) Uani 1 1 d .
C40 C 0.4747(5) 0.9961(7) 0.8344(3) 0.0253(19) Uani 1 1 d .
H40A H 0.4877 1.0528 0.8173 0.038 Uiso 1 1 calc R
H40B H 0.4882 1.0253 0.8596 0.038 Uiso 1 1 calc R
H40C H 0.42 0.9805 0.8284 0.038 Uiso 1 1 calc R
C41 C 0.5010(5) 0.8428(7) 0.7905(2) 0.0249(18) Uani 1 1 d .
H41A H 0.4473 0.821 0.7842 0.037 Uiso 1 1 calc R
H41B H 0.5329 0.7772 0.7875 0.037 Uiso 1 1 calc R
H41C H 0.5109 0.9043 0.7743 0.037 Uiso 1 1 calc R
C42 C 0.6074(5) 0.9101(7) 0.8430(3) 0.027(2) Uani 1 1 d .
H42A H 0.6366 0.8404 0.8416 0.04 Uiso 1 1 calc R
H42B H 0.6179 0.9387 0.8683 0.04 Uiso 1 1 calc R
H42C H 0.6221 0.9674 0.8265 0.04 Uiso 1 1 calc R
C43 C 0.1131(4) 0.9763(7) 0.8993(2) 0.0217(18) Uani 1 1 d .
H43 H 0.1212 0.8976 0.9042 0.026 Uiso 1 1 calc R
C44 C 0.0799(4) 1.0137(7) 0.8630(2) 0.0192(17) Uani 1 1 d .
C45 C 0.0730(4) 1.1352(7) 0.8557(3) 0.0240(18) Uani 1 1 d .
H45 H 0.0519 1.1591 0.8314 0.029 Uiso 1 1 calc R
C46 C 0.0967(5) 1.2212(7) 0.8832(3) 0.0232(18) Uani 1 1 d .
C47 C 0.1265(5) 1.1778(8) 0.9200(2) 0.0267(19) Uani 1 1 d .
H47 H 0.1415 1.2313 0.9392 0.032 Uiso 1 1 calc R
C48 C 0.1346(5) 1.0593(7) 0.9290(2) 0.0247(18) Uani 1 1 d .
C49 C 0.0421(5) 0.9249(7) 0.8332(2) 0.0229(18) Uani 1 1 d .
C50 C 0.0284(5) 0.9744(7) 0.7931(2) 0.0231(18) Uani 1 1 d .
H50A H 0.0772 0.9965 0.787 0.035 Uiso 1 1 calc R
H50B H -0.0048 1.0411 0.7916 0.035 Uiso 1 1 calc R
H50C H 0.0043 0.9165 0.7757 0.035 Uiso 1 1 calc R
C51 C 0.0900(5) 0.8131(7) 0.8344(3) 0.0266(19) Uani 1 1 d .
H51A H 0.0625 0.7583 0.8168 0.04 Uiso 1 1 calc R
H51B H 0.0981 0.7808 0.8592 0.04 Uiso 1 1 calc R
H51C H 0.1392 0.8303 0.8278 0.04 Uiso 1 1 calc R
C52 C -0.0374(5) 0.8961(7) 0.8436(3) 0.027(2) Uani 1 1 d .
H52A H -0.0658 0.8447 0.8251 0.041 Uiso 1 1 calc R
H52B H -0.0664 0.9663 0.8443 0.041 Uiso 1 1 calc R
H52C H -0.0292 0.8595 0.8677 0.041 Uiso 1 1 calc R
C53 C 0.0799(5) 1.3499(8) 0.8754(3) 0.028(2) Uani 1 1 d .
C54 C 0.1350(5) 1.4269(7) 0.9022(3) 0.031(2) Uani 1 1 d .
H54A H 0.1304 1.4096 0.9276 0.046 Uiso 1 1 calc R
H54B H 0.122 1.5067 0.8969 0.046 Uiso 1 1 calc R
H54C H 0.1873 1.413 0.8992 0.046 Uiso 1 1 calc R
C55 C 0.0845(6) 1.3844(8) 0.8355(3) 0.036(2) Uani 1 1 d .
H55A H 0.1355 1.3679 0.831 0.054 Uiso 1 1 calc R
H55B H 0.074 1.4658 0.8322 0.054 Uiso 1 1 calc R
H55C H 0.0468 1.3412 0.8182 0.054 Uiso 1 1 calc R
C56 C -0.0029(5) 1.3726(9) 0.8822(3) 0.037(2) Uani 1 1 d .
H56A H -0.0388 1.3224 0.8664 0.055 Uiso 1 1 calc R
H56B H -0.0167 1.4519 0.8763 0.055 Uiso 1 1 calc R
H56C H -0.0046 1.3576 0.908 0.055 Uiso 1 1 calc R
C57 C 0.1581(5) 1.0160(8) 0.9692(3) 0.0263(19) Uani 1 1 d .
C58 C 0.2057(6) 0.9006(8) 0.9721(3) 0.032(2) Uani 1 1 d .
H58A H 0.1764 0.8427 0.9564 0.048 Uiso 1 1 calc R
H58B H 0.2161 0.8743 0.9977 0.048 Uiso 1 1 calc R
H58C H 0.2539 0.914 0.964 0.048 Uiso 1 1 calc R
C59 C 0.2049(6) 1.1058(8) 0.9954(3) 0.032(2) Uani 1 1 d .
H59A H 0.2516 1.1242 0.9866 0.048 Uiso 1 1 calc R
H59B H 0.2178 1.0746 1.0203 0.048 Uiso 1 1 calc R
H59C H 0.1744 1.1748 0.9957 0.048 Uiso 1 1 calc R
C60 C 0.0815(6) 0.9914(9) 0.9826(3) 0.037(2) Uani 1 1 d .
H60A H 0.0488 1.0587 0.9785 0.056 Uiso 1 1 calc R
H60B H 0.0925 0.9732 1.0089 0.056 Uiso 1 1 calc R
H60C H 0.0554 0.9271 0.9689 0.056 Uiso 1 1 calc R
P3 P 0.26577(14) 0.4996(2) 1.00882(7) 0.0318(5) Uani 1 1 d .
F1 F 0.2173(4) 0.5789(5) 0.97685(17) 0.0466(15) Uani 1 1 d .
F2 F 0.3151(4) 0.4199(6) 1.04062(17) 0.0552(18) Uani 1 1 d .
F3 F 0.3117(4) 0.4469(7) 0.97853(18) 0.065(2) Uani 1 1 d .
F4 F 0.2197(4) 0.5513(6) 1.03908(18) 0.0544(17) Uani 1 1 d .
F5 F 0.3280(5) 0.5998(7) 1.0187(2) 0.083(3) Uani 1 1 d .
F6 F 0.2023(4) 0.4015(6) 0.9990(2) 0.064(2) Uani 1 1 d .
Cl1 Cl 0.0284(3) 0.6881(3) 0.93326(12) 0.0813(11) Uani 1 1 d .
Cl2 Cl -0.0213(3) 0.6660(5) 1.00364(17) 0.1145(17) Uani 1 1 d .
C61 C 0.0518(12) 0.6483(15) 0.9807(5) 0.100(6) Uani 1 1 d .
H61A H 0.0675 0.5675 0.9823 0.12 Uiso 1 1 calc R
H61B H 0.0957 0.6941 0.9929 0.12 Uiso 1 1 calc R
Cl3 Cl 0.8294(2) 0.5918(4) 0.87271(11) 0.0810(12) Uani 1 1 d .
Cl4 Cl 0.8058(2) 0.8245(3) 0.89889(11) 0.0750(10) Uani 1 1 d .
C62 C 0.8051(8) 0.6747(12) 0.9086(4) 0.066(4) Uani 1 1 d .
H62A H 0.8416 0.6588 0.9317 0.08 Uiso 1 1 calc R
H62B H 0.7538 0.6525 0.9123 0.08 Uiso 1 1 calc R

loop_
_atom_site_aniso_label
_atom_site_aniso_U_11
_atom_site_aniso_U_22
_atom_site_aniso_U_33
_atom_site_aniso_U_23
_atom_site_aniso_U_13
_atom_site_aniso_U_12
Mo1 0.0188(4) 0.0166(3) 0.0241(4) -0.0024(3) 0.0007(3) 0.0004(3)
Mo2 0.0162(4) 0.0180(3) 0.0223(4) 0.0017(3) 0.0020(3) -0.0001(3)
Mo3 0.0189(4) 0.0150(3) 0.0235(4) 0.0021(3) 0.0033(3) 0.0001(3)
Mo4 0.0161(4) 0.0172(3) 0.0214(4) -0.0007(3) 0.0027(3) 0.0006(3)
Au1 0.01788(18) 0.01467(17) 0.0237(2) 0.00023(12) 0.00253(13) 0.00019(11)
P1 0.0168(10) 0.0174(10) 0.0237(12) 0.0012(8) 0.0006(8) -0.0002(8)
P2 0.0184(10) 0.0165(10) 0.0239(12) 0.0001(8) 0.0047(9) 0.0014(8)
O1 0.031(4) 0.033(4) 0.042(4) -0.016(3) 0.005(3) 0.007(3)
O2 0.050(4) 0.032(4) 0.039(4) 0.000(3) 0.020(3) -0.004(3)
O3 0.028(4) 0.033(4) 0.046(4) 0.009(3) 0.005(3) 0.009(3)
O4 0.033(4) 0.026(3) 0.032(4) -0.001(3) -0.007(3) -0.005(3)
C1 0.025(5) 0.017(4) 0.031(5) -0.010(4) 0.000(4) -0.002(3)
C2 0.024(5) 0.025(4) 0.029(5) -0.002(4) -0.001(4) -0.002(4)
C3 0.028(5) 0.024(4) 0.025(5) 0.003(4) 0.005(4) -0.002(4)
C4 0.031(5) 0.018(4) 0.028(5) 0.005(4) 0.008(4) 0.007(4)
C5 0.014(4) 0.025(4) 0.047(6) 0.003(4) 0.002(4) -0.008(3)
C6 0.022(5) 0.019(4) 0.064(7) -0.010(4) -0.007(5) -0.010(4)
C7 0.029(5) 0.047(6) 0.043(6) -0.024(5) 0.008(5) -0.013(4)
C8 0.030(5) 0.035(5) 0.032(6) 0.007(4) -0.001(4) 0.000(4)
C9 0.008(4) 0.028(5) 0.052(6) -0.006(4) -0.001(4) -0.002(3)
C10 0.016(4) 0.022(4) 0.036(5) 0.009(4) 0.008(4) -0.001(3)
C11 0.029(5) 0.036(5) 0.023(5) 0.004(4) 0.010(4) -0.009(4)
C12 0.018(4) 0.032(5) 0.047(6) 0.018(4) 0.008(4) -0.003(4)
C13 0.026(5) 0.020(4) 0.043(6) -0.001(4) 0.011(4) -0.001(3)
C14 0.018(4) 0.022(4) 0.035(5) 0.002(4) 0.009(4) -0.001(3)
C15 0.015(4) 0.028(4) 0.024(5) -0.001(4) -0.005(3) 0.000(3)
C16 0.014(4) 0.029(4) 0.029(5) 0.000(4) 0.006(3) -0.004(3)
C17 0.023(5) 0.038(5) 0.028(5) 0.004(4) 0.007(4) -0.004(4)
C18 0.023(4) 0.018(4) 0.037(5) 0.012(4) 0.003(4) -0.007(3)
C19 0.015(4) 0.016(4) 0.037(5) 0.004(4) 0.003(4) -0.009(3)
C20 0.017(4) 0.020(4) 0.029(5) -0.002(4) 0.005(3) -0.003(3)
C21 0.014(4) 0.022(4) 0.028(5) -0.001(4) 0.000(3) 0.000(3)
C22 0.017(4) 0.024(4) 0.026(5) -0.001(3) 0.003(3) 0.000(3)
C23 0.022(4) 0.025(4) 0.030(5) -0.009(4) 0.001(4) -0.003(3)
C24 0.022(4) 0.020(4) 0.034(5) -0.002(4) 0.000(4) -0.007(3)
C25 0.019(4) 0.020(4) 0.029(5) -0.004(3) 0.004(3) -0.006(3)
C26 0.014(4) 0.029(4) 0.027(5) 0.002(4) 0.001(3) 0.006(3)
C27 0.023(4) 0.022(4) 0.020(4) 0.009(3) -0.002(3) -0.001(3)
C28 0.020(4) 0.018(4) 0.030(5) 0.003(3) 0.003(4) 0.006(3)
C29 0.012(4) 0.024(4) 0.025(5) 0.000(3) 0.003(3) -0.002(3)
C30 0.010(4) 0.027(4) 0.027(5) -0.001(4) 0.000(3) 0.000(3)
C31 0.021(4) 0.028(5) 0.026(5) 0.000(4) -0.002(4) 0.000(3)
C32 0.030(5) 0.028(5) 0.040(6) -0.005(4) 0.004(4) 0.002(4)
C33 0.024(5) 0.043(6) 0.033(6) -0.007(4) -0.004(4) 0.003(4)
C34 0.039(6) 0.037(5) 0.026(5) 0.000(4) 0.000(4) 0.008(4)
C35 0.015(4) 0.019(4) 0.040(6) 0.000(4) 0.001(4) 0.004(3)
C36 0.031(5) 0.026(5) 0.049(7) -0.011(4) -0.011(5) 0.006(4)
C37 0.026(5) 0.033(5) 0.023(5) -0.007(4) 0.002(4) 0.010(4)
C38 0.046(6) 0.021(5) 0.086(9) 0.011(5) 0.033(6) 0.005(4)
C39 0.010(4) 0.019(4) 0.034(5) -0.001(3) 0.005(3) -0.001(3)
C40 0.025(4) 0.015(4) 0.037(5) 0.001(4) 0.009(4) 0.001(3)
C41 0.025(4) 0.020(4) 0.031(5) 0.000(4) 0.008(4) -0.001(3)
C42 0.017(4) 0.024(4) 0.037(6) 0.001(4) 0.001(4) -0.006(3)
C43 0.015(4) 0.029(4) 0.022(4) 0.007(4) 0.006(3) -0.003(3)
C44 0.008(4) 0.022(4) 0.029(5) -0.002(3) 0.006(3) -0.007(3)
C45 0.012(4) 0.024(4) 0.035(5) -0.002(4) 0.002(3) -0.004(3)
C46 0.015(4) 0.024(4) 0.032(5) 0.001(4) 0.007(3) 0.004(3)
C47 0.024(5) 0.032(5) 0.023(5) -0.005(4) 0.005(4) 0.002(4)
C48 0.024(4) 0.027(4) 0.023(5) -0.001(4) 0.004(4) -0.006(3)
C49 0.023(4) 0.021(4) 0.024(5) 0.001(3) 0.003(4) -0.004(3)
C50 0.020(4) 0.022(4) 0.027(5) -0.002(3) 0.003(3) 0.005(3)
C51 0.027(5) 0.019(4) 0.031(5) -0.003(4) 0.001(4) 0.003(3)
C52 0.013(4) 0.031(5) 0.036(5) -0.001(4) 0.004(4) -0.003(3)
C53 0.027(5) 0.026(5) 0.031(5) 0.000(4) 0.005(4) 0.004(4)
C54 0.033(5) 0.019(4) 0.041(6) -0.008(4) 0.006(4) 0.003(4)
C55 0.046(6) 0.029(5) 0.035(6) 0.000(4) 0.014(5) 0.013(4)
C56 0.025(5) 0.038(5) 0.045(6) -0.006(5) 0.001(4) 0.012(4)
C57 0.017(4) 0.032(5) 0.030(5) 0.004(4) 0.006(4) 0.001(3)
C58 0.033(5) 0.039(5) 0.025(5) 0.005(4) 0.009(4) 0.003(4)
C59 0.036(5) 0.037(5) 0.022(5) -0.005(4) 0.003(4) -0.007(4)
C60 0.035(5) 0.044(6) 0.036(6) 0.006(5) 0.015(4) -0.003(4)
P3 0.0312(13) 0.0345(13) 0.0285(13) -0.0031(10) 0.0030(10) -0.0006(10)
F1 0.058(4) 0.045(4) 0.036(4) 0.015(3) 0.008(3) 0.007(3)
F2 0.057(4) 0.075(5) 0.030(4) 0.006(3) -0.003(3) 0.023(3)
F3 0.082(5) 0.089(5) 0.028(4) 0.004(3) 0.016(3) 0.038(4)
F4 0.056(4) 0.068(4) 0.043(4) -0.003(3) 0.019(3) 0.017(3)
F5 0.072(5) 0.098(6) 0.076(6) -0.007(4) 0.008(4) -0.051(4)
F6 0.077(5) 0.055(4) 0.053(5) 0.006(3) -0.008(4) -0.032(3)
Cl1 0.097(3) 0.066(2) 0.077(3) -0.0038(19) 0.009(2) -0.006(2)
Cl2 0.119(4) 0.101(3) 0.138(5) 0.016(3) 0.060(3) 0.026(3)
C61 0.152(18) 0.075(11) 0.082(13) 0.028(9) 0.045(12) 0.014(11)
Cl3 0.063(2) 0.118(3) 0.055(2) -0.022(2) -0.0038(17) 0.025(2)
Cl4 0.067(2) 0.088(3) 0.072(2) 0.009(2) 0.0182(18) 0.0071(19)
C62 0.074(9) 0.083(10) 0.050(8) -0.009(7) 0.030(7) -0.002(7)

loop_
_atom_type_symbol
_atom_type_description
_atom_type_scat_dispersion_real
_atom_type_scat_dispersion_imag
_atom_type_scat_source
C C 0.0033 0.0016 'International Tables Vol C Tables 4.2.6.8 and 6.1.1.4'
H H 0 0 'International Tables Vol C Tables 4.2.6.8 and 6.1.1.4'
Au Au -2.0133 8.8022 'International Tables Vol C Tables 4.2.6.8 and 6.1.1.4'
Cl Cl 0.1484 0.1585 'International Tables Vol C Tables 4.2.6.8 and 6.1.1.4'
F F 0.0171 0.0103 'International Tables Vol C Tables 4.2.6.8 and 6.1.1.4'
Mo Mo -1.6832 0.6857 'International Tables Vol C Tables 4.2.6.8 and 6.1.1.4'
O O 0.0106 0.006 'International Tables Vol C Tables 4.2.6.8 and 6.1.1.4'
P P 0.1023 0.0942 'International Tables Vol C Tables 4.2.6.8 and 6.1.1.4'

loop_
_geom_angle_atom_site_label_1
_geom_angle_atom_site_label_2
_geom_angle_atom_site_label_3
_geom_angle
C1 Mo1 C2 77.5(4)
C1 Mo1 P1 84.4(3)
C2 Mo1 P1 105.7(3)
C1 Mo1 C7 97.4(3)
C2 Mo1 C7 106.9(4)
P1 Mo1 C7 147.0(3)
C1 Mo1 C6 99.7(3)
C2 Mo1 C6 141.6(4)
P1 Mo1 C6 112.1(3)
C7 Mo1 C6 34.9(4)
C1 Mo1 C5 130.5(3)
C2 Mo1 C5 146.5(3)
P1 Mo1 C5 96.2(3)
C7 Mo1 C5 57.8(4)
C6 Mo1 C5 34.8(3)
C1 Mo1 C8 126.6(3)
C2 Mo1 C8 92.6(3)
P1 Mo1 C8 147.3(3)
C7 Mo1 C8 35.3(3)
C6 Mo1 C8 58.0(3)
C5 Mo1 C8 57.2(3)
C1 Mo1 C9 155.0(3)
C2 Mo1 C9 112.3(3)
P1 Mo1 C9 113.0(3)
C7 Mo1 C9 58.1(3)
C6 Mo1 C9 57.9(3)
C5 Mo1 C9 34.4(3)
C8 Mo1 C9 34.3(3)
C1 Mo1 Au1 118.7(2)
C2 Mo1 Au1 72.0(3)
P1 Mo1 Au1 56.16(5)
C7 Mo1 Au1 141.8(3)
C6 Mo1 Au1 136.1(3)
C5 Mo1 Au1 101.3(2)
C8 Mo1 Au1 107.0(2)
C9 Mo1 Au1 86.3(2)
C15 Mo2 C19 37.6(3)
C15 Mo2 C16 38.0(3)
C19 Mo2 C16 61.7(3)
C15 Mo2 C27 148.4(3)
C19 Mo2 C27 112.4(3)
C16 Mo2 C27 132.3(3)
C15 Mo2 C28 136.5(3)
C19 Mo2 C28 103.6(3)
C16 Mo2 C28 159.5(3)
C27 Mo2 C28 36.5(3)
C15 Mo2 C29 132.2(3)
C19 Mo2 C29 120.1(3)
C16 Mo2 C29 163.5(3)
C27 Mo2 C29 63.6(3)
C28 Mo2 C29 35.5(3)
C15 Mo2 C18 61.4(3)
C19 Mo2 C18 35.8(3)
C16 Mo2 C18 60.2(3)
C27 Mo2 C18 87.7(3)
C28 Mo2 C18 99.4(3)
C29 Mo2 C18 132.2(3)
C15 Mo2 C26 152.1(3)
C19 Mo2 C26 138.6(3)
C16 Mo2 C26 114.5(3)
C27 Mo2 C26 36.2(3)
C28 Mo2 C26 65.9(3)
C29 Mo2 C26 75.6(3)
C18 Mo2 C26 104.0(3)
C15 Mo2 C25 144.5(3)
C19 Mo2 C25 173.5(3)
C16 Mo2 C25 116.2(3)
C27 Mo2 C25 63.9(3)
C28 Mo2 C25 76.7(3)
C29 Mo2 C25 63.8(3)
C18 Mo2 C25 137.7(3)
C26 Mo2 C25 35.4(3)
C15 Mo2 C17 61.1(3)
C19 Mo2 C17 59.8(3)
C16 Mo2 C17 35.5(3)
C27 Mo2 C17 98.1(3)
C28 Mo2 C17 125.8(3)
C29 Mo2 C17 160.9(3)
C18 Mo2 C17 35.5(3)
C26 Mo2 C17 92.9(3)
C25 Mo2 C17 114.6(3)
C15 Mo2 C30 135.9(3)
C19 Mo2 C30 151.1(3)
C16 Mo2 C30 135.6(3)
C27 Mo2 C30 74.3(3)
C28 Mo2 C30 64.1(3)
C29 Mo2 C30 35.5(3)
C18 Mo2 C30 161.8(3)
C26 Mo2 C30 63.0(3)
C25 Mo2 C30 34.8(3)
C17 Mo2 C30 149.0(3)
C15 Mo2 P1 45.2(2)
C19 Mo2 P1 70.1(2)
C16 Mo2 P1 72.8(2)
C27 Mo2 P1 153.9(2)
C28 Mo2 P1 117.5(2)
C29 Mo2 P1 92.2(2)
C18 Mo2 P1 103.5(2)
C26 Mo2 P1 151.1(2)
C25 Mo2 P1 115.7(2)
C17 Mo2 P1 104.7(2)
C30 Mo2 P1 91.8(2)
C3 Mo3 C4 76.5(3)
C3 Mo3 P2 85.5(3)
C4 Mo3 P2 107.0(3)
C3 Mo3 C13 101.2(3)
C4 Mo3 C13 141.8(4)
P2 Mo3 C13 110.9(2)
C3 Mo3 C12 97.6(3)
C4 Mo3 C12 106.4(4)
P2 Mo3 C12 146.3(3)
C13 Mo3 C12 35.5(3)
C3 Mo3 C11 126.0(3)
C4 Mo3 C11 91.9(3)
P2 Mo3 C11 146.9(2)
C13 Mo3 C11 58.1(3)
C12 Mo3 C11 35.2(3)
C3 Mo3 C14 132.1(3)
C4 Mo3 C14 146.3(3)
P2 Mo3 C14 94.6(2)
C13 Mo3 C14 34.7(3)
C12 Mo3 C14 58.7(3)
C11 Mo3 C14 58.0(3)
C3 Mo3 C10 155.5(3)
C4 Mo3 C10 111.7(3)
P2 Mo3 C10 112.3(2)
C13 Mo3 C10 57.6(3)
C12 Mo3 C10 58.2(3)
C11 Mo3 C10 34.6(3)
C14 Mo3 C10 34.7(3)
C3 Mo3 Au1 118.5(2)
C4 Mo3 Au1 72.4(2)
P2 Mo3 Au1 56.40(5)
C13 Mo3 Au1 135.0(2)
C12 Mo3 Au1 141.6(2)
C11 Mo3 Au1 106.9(2)
C14 Mo3 Au1 100.3(2)
C10 Mo3 Au1 85.9(2)
C20 Mo4 C24 37.4(3)
C20 Mo4 C47 146.0(3)
C24 Mo4 C47 109.2(3)
C20 Mo4 C21 37.8(3)
C24 Mo4 C21 61.4(3)
C47 Mo4 C21 135.8(3)
C20 Mo4 C46 133.9(3)
C24 Mo4 C46 103.1(3)
C47 Mo4 C46 36.4(3)
C21 Mo4 C46 161.9(3)
C20 Mo4 C45 132.4(3)
C24 Mo4 C45 123.3(3)
C47 Mo4 C45 63.0(3)
C21 Mo4 C45 160.4(3)
C46 Mo4 C45 35.6(3)
C20 Mo4 C22 60.7(3)
C24 Mo4 C22 59.8(3)
C47 Mo4 C22 101.2(3)
C21 Mo4 C22 35.1(3)
C46 Mo4 C22 130.5(3)
C45 Mo4 C22 164.3(3)
C20 Mo4 C23 61.2(3)
C24 Mo4 C23 35.7(3)
C47 Mo4 C23 87.0(3)
C21 Mo4 C23 60.1(3)
C46 Mo4 C23 101.9(3)
C45 Mo4 C23 136.2(3)
C22 Mo4 C23 36.0(3)
C20 Mo4 C48 153.1(3)
C24 Mo4 C48 133.6(3)
C47 Mo4 C48 35.5(3)
C21 Mo4 C48 117.3(3)
C46 Mo4 C48 65.4(3)
C45 Mo4 C48 74.5(3)
C22 Mo4 C48 92.6(3)
C23 Mo4 C48 99.9(3)
C20 Mo4 C43 147.2(3)
C24 Mo4 C43 168.4(3)
C47 Mo4 C43 63.9(3)
C21 Mo4 C43 116.2(3)
C46 Mo4 C43 76.9(3)
C45 Mo4 C43 63.2(3)
C22 Mo4 C43 111.2(3)
C23 Mo4 C43 132.7(3)
C48 Mo4 C43 35.8(3)
C20 Mo4 C44 137.6(3)
C24 Mo4 C44 155.5(3)
C47 Mo4 C44 74.3(3)
C21 Mo4 C44 133.3(3)
C46 Mo4 C44 64.7(3)
C45 Mo4 C44 35.4(3)
C22 Mo4 C44 144.4(3)
C23 Mo4 C44 161.1(3)
C48 Mo4 C44 62.9(3)
C43 Mo4 C44 34.6(3)
C20 Mo4 P2 46.1(2)
C24 Mo4 P2 71.6(2)
C47 Mo4 P2 149.5(2)
C21 Mo4 P2 72.5(2)
C46 Mo4 P2 113.1(2)
C45 Mo4 P2 90.5(2)
C22 Mo4 P2 104.6(2)
C23 Mo4 P2 104.8(2)
C48 Mo4 P2 154.8(2)
C43 Mo4 P2 119.3(2)
C44 Mo4 P2 93.1(2)
P1 Au1 P2 130.62(7)
P1 Au1 Mo3 166.06(5)
P2 Au1 Mo3 51.98(5)
P1 Au1 Mo1 52.00(5)
P2 Au1 Mo1 167.35(5)
Mo3 Au1 Mo1 129.34(2)
C15 P1 Mo1 121.4(3)
C15 P1 Mo2 60.5(3)
Mo1 P1 Mo2 157.96(10)
C15 P1 Au1 115.6(3)
Mo1 P1 Au1 71.84(6)
Mo2 P1 Au1 128.96(9)
C20 P2 Mo3 123.7(3)
C20 P2 Mo4 60.2(3)
Mo3 P2 Mo4 160.24(10)
C20 P2 Au1 112.4(3)
Mo3 P2 Au1 71.63(7)
Mo4 P2 Au1 126.71(9)
O1 C1 Mo1 177.6(8)
O2 C2 Mo1 174.8(8)
O3 C3 Mo3 177.1(8)
O4 C4 Mo3 175.8(7)
C6 C5 C9 108.9(9)
C6 C5 Mo1 71.7(5)
C9 C5 Mo1 73.7(5)
C6 C5 H5 125.5
C9 C5 H5 125.5
Mo1 C5 H5 120.7
C7 C6 C5 107.8(9)
C7 C6 Mo1 72.1(5)
C5 C6 Mo1 73.5(5)
C7 C6 H6 126.1
C5 C6 H6 126.1
Mo1 C6 H6 120.1
C6 C7 C8 107.8(9)
C6 C7 Mo1 73.0(5)
C8 C7 Mo1 74.0(5)
C6 C7 H7 126.1
C8 C7 H7 126.1
Mo1 C7 H7 118.8
C9 C8 C7 108.0(9)
C9 C8 Mo1 73.5(5)
C7 C8 Mo1 70.7(5)
C9 C8 H8 126
C7 C8 H8 126
Mo1 C8 H8 121.5
C8 C9 C5 107.5(8)
C8 C9 Mo1 72.2(5)
C5 C9 Mo1 71.8(5)
C8 C9 H9 126.3
C5 C9 H9 126.3
Mo1 C9 H9 121.5
C11 C10 C14 107.7(8)
C11 C10 Mo3 71.1(5)
C14 C10 Mo3 71.4(5)
C11 C10 H10 126.1
C14 C10 H10 126.1
Mo3 C10 H10 123
C10 C11 C12 109.0(8)
C10 C11 Mo3 74.3(5)
C12 C11 Mo3 72.0(5)
C10 C11 H11 125.5
C12 C11 H11 125.5
Mo3 C11 H11 119.9
C11 C12 C13 106.2(8)
C11 C12 Mo3 72.8(5)
C13 C12 Mo3 72.0(5)
C11 C12 H12 126.9
C13 C12 H12 126.9
Mo3 C12 H12 120.2
C14 C13 C12 109.2(8)
C14 C13 Mo3 73.7(5)
C12 C13 Mo3 72.5(5)
C14 C13 H13 125.4
C12 C13 H13 125.4
Mo3 C13 H13 120.2
C13 C14 C10 107.8(8)
C13 C14 Mo3 71.6(5)
C10 C14 Mo3 73.9(5)
C13 C14 H14 126.1
C10 C14 H14 126.1
Mo3 C14 H14 120.2
C19 C15 C16 107.2(7)
C19 C15 P1 113.0(6)
C16 C15 P1 118.5(6)
C19 C15 Mo2 73.9(4)
C16 C15 Mo2 74.4(4)
P1 C15 Mo2 74.3(3)
C17 C16 C15 106.8(8)
C17 C16 Mo2 74.1(5)
C15 C16 Mo2 67.6(4)
C17 C16 H16 126.6
C15 C16 H16 126.6
Mo2 C16 H16 123.3
C16 C17 C18 109.4(8)
C16 C17 Mo2 70.3(5)
C18 C17 Mo2 71.5(5)
C16 C17 H17 125.3
C18 C17 H17 125.3
Mo2 C17 H17 124.4
C19 C18 C17 108.6(8)
C19 C18 Mo2 70.2(5)
C17 C18 Mo2 73.0(5)
C19 C18 H18 125.7
C17 C18 H18 125.7
Mo2 C18 H18 122.8
C18 C19 C15 108.0(8)
C18 C19 Mo2 74.1(5)
C15 C19 Mo2 68.5(4)
C18 C19 H19 126
C15 C19 H19 126
Mo2 C19 H19 123.1
C24 C20 C21 107.4(8)
C24 C20 P2 114.5(6)
C21 C20 P2 116.5(6)
C24 C20 Mo4 73.8(5)
C21 C20 Mo4 75.0(5)
P2 C20 Mo4 73.7(3)
C22 C21 C20 106.7(7)
C22 C21 Mo4 73.5(5)
C20 C21 Mo4 67.2(4)
C22 C21 H21 126.7
C20 C21 H21 126.7
Mo4 C21 H21 124.2
C21 C22 C23 110.1(8)
C21 C22 Mo4 71.5(5)
C23 C22 Mo4 72.0(5)
C21 C22 H22 125
C23 C22 H22 125
Mo4 C22 H22 123.1
C24 C23 C22 107.2(8)
C24 C23 Mo4 69.7(5)
C22 C23 Mo4 72.0(5)
C24 C23 H23 126.4
C22 C23 H23 126.4
Mo4 C23 H23 123.5
C23 C24 C20 108.5(8)
C23 C24 Mo4 74.6(5)
C20 C24 Mo4 68.8(5)
C23 C24 H24 125.7
C20 C24 H24 125.7
Mo4 C24 H24 122.5
C30 C25 C26 121.1(8)
C30 C25 Mo2 75.0(5)
C26 C25 Mo2 72.1(5)
C30 C25 H25 119.4
C26 C25 H25 119.4
Mo2 C25 H25 125.2
C25 C26 C27 118.3(8)
C25 C26 C31 119.7(7)
C27 C26 C31 121.6(7)
C25 C26 Mo2 72.5(5)
C27 C26 Mo2 70.6(5)
C31 C26 Mo2 134.8(6)
C26 C27 C28 122.2(7)
C26 C27 Mo2 73.3(5)
C28 C27 Mo2 71.9(5)
C26 C27 H27 118.9
C28 C27 H27 118.9
Mo2 C27 H27 128.2
C29 C28 C27 117.0(7)
C29 C28 C35 120.9(8)
C27 C28 C35 121.1(7)
C29 C28 Mo2 72.7(4)
C27 C28 Mo2 71.6(5)
C35 C28 Mo2 136.0(6)
C28 C29 C30 122.5(8)
C28 C29 Mo2 71.8(5)
C30 C29 Mo2 75.5(5)
C28 C29 H29 118.7
C30 C29 H29 118.7
Mo2 C29 H29 125.8
C25 C30 C29 118.6(8)
C25 C30 C39 120.3(7)
C29 C30 C39 120.7(8)
C25 C30 Mo2 70.2(5)
C29 C30 Mo2 68.9(4)
C39 C30 Mo2 139.3(5)
C32 C31 C33 108.0(7)
C32 C31 C26 112.7(7)
C33 C31 C26 105.6(7)
C32 C31 C34 109.1(8)
C33 C31 C34 109.1(7)
C26 C31 C34 112.1(7)
C31 C32 H32A 109.5
C31 C32 H32B 109.5
H32A C32 H32B 109.5
C31 C32 H32C 109.5
H32A C32 H32C 109.5
H32B C32 H32C 109.5
C31 C33 H33A 109.5
C31 C33 H33B 109.5
H33A C33 H33B 109.5
C31 C33 H33C 109.5
H33A C33 H33C 109.5
H33B C33 H33C 109.5
C31 C34 H34A 109.5
C31 C34 H34B 109.5
H34A C34 H34B 109.5
C31 C34 H34C 109.5
H34A C34 H34C 109.5
H34B C34 H34C 109.5
C37 C35 C36 110.0(8)
C37 C35 C38 108.4(7)
C36 C35 C38 108.3(8)
C37 C35 C28 107.1(7)
C36 C35 C28 111.1(7)
C38 C35 C28 111.8(8)
C35 C36 H36A 109.5
C35 C36 H36B 109.5
H36A C36 H36B 109.5
C35 C36 H36C 109.5
H36A C36 H36C 109.5
H36B C36 H36C 109.5
C35 C37 H37A 109.5
C35 C37 H37B 109.5
H37A C37 H37B 109.5
C35 C37 H37C 109.5
H37A C37 H37C 109.5
H37B C37 H37C 109.5
C35 C38 H38A 109.5
C35 C38 H38B 109.5
H38A C38 H38B 109.5
C35 C38 H38C 109.5
H38A C38 H38C 109.5
H38B C38 H38C 109.5
C41 C39 C40 108.5(7)
C41 C39 C30 112.5(7)
C40 C39 C30 112.5(7)
C41 C39 C42 110.6(7)
C40 C39 C42 108.3(7)
C30 C39 C42 104.3(7)
C39 C40 H40A 109.5
C39 C40 H40B 109.5
H40A C40 H40B 109.5
C39 C40 H40C 109.5
H40A C40 H40C 109.5
H40B C40 H40C 109.5
C39 C41 H41A 109.5
C39 C41 H41B 109.5
H41A C41 H41B 109.5
C39 C41 H41C 109.5
H41A C41 H41C 109.5
H41B C41 H41C 109.5
C39 C42 H42A 109.5
C39 C42 H42B 109.5
H42A C42 H42B 109.5
C39 C42 H42C 109.5
H42A C42 H42C 109.5
H42B C42 H42C 109.5
C44 C43 C48 120.1(8)
C44 C43 Mo4 74.1(4)
C48 C43 Mo4 72.0(5)
C44 C43 H43 119.9
C48 C43 H43 119.9
Mo4 C43 H43 125.8
C43 C44 C45 118.9(7)
C43 C44 C49 120.0(7)
C45 C44 C49 120.6(7)
C43 C44 Mo4 71.3(4)
C45 C44 Mo4 69.9(4)
C49 C44 Mo4 137.4(5)
C46 C45 C44 123.6(8)
C46 C45 Mo4 71.7(4)
C44 C45 Mo4 74.6(4)
C46 C45 H45 118.2
C44 C45 H45 118.2
Mo4 C45 H45 127.8
C45 C46 C47 115.0(8)
C45 C46 C53 122.0(8)
C47 C46 C53 122.4(8)
C45 C46 Mo4 72.7(5)
C47 C46 Mo4 70.6(5)
C53 C46 Mo4 133.4(6)
C48 C47 C46 124.1(8)
C48 C47 Mo4 74.8(5)
C46 C47 Mo4 73.0(5)
C48 C47 H47 118
C46 C47 H47 118
Mo4 C47 H47 126.2
C47 C48 C43 118.2(8)
C47 C48 C57 122.6(8)
C43 C48 C57 119.0(8)
C47 C48 Mo4 69.6(5)
C43 C48 Mo4 72.2(5)
C57 C48 Mo4 134.3(6)
C51 C49 C50 108.8(7)
C51 C49 C44 112.3(7)
C50 C49 C44 112.7(7)
C51 C49 C52 109.1(7)
C50 C49 C52 109.0(7)
C44 C49 C52 104.9(7)
C49 C50 H50A 109.5
C49 C50 H50B 109.5
H50A C50 H50B 109.5
C49 C50 H50C 109.5
H50A C50 H50C 109.5
H50B C50 H50C 109.5
C49 C51 H51A 109.5
C49 C51 H51B 109.5
H51A C51 H51B 109.5
C49 C51 H51C 109.5
H51A C51 H51C 109.5
H51B C51 H51C 109.5
C49 C52 H52A 109.5
C49 C52 H52B 109.5
H52A C52 H52B 109.5
C49 C52 H52C 109.5
H52A C52 H52C 109.5
H52B C52 H52C 109.5
C55 C53 C54 108.3(8)
C55 C53 C46 112.8(7)
C54 C53 C46 111.9(7)
C55 C53 C56 109.3(8)
C54 C53 C56 107.5(8)
C46 C53 C56 106.8(7)
C53 C54 H54A 109.5
C53 C54 H54B 109.5
H54A C54 H54B 109.5
C53 C54 H54C 109.5
H54A C54 H54C 109.5
H54B C54 H54C 109.5
C53 C55 H55A 109.5
C53 C55 H55B 109.5
H55A C55 H55B 109.5
C53 C55 H55C 109.5
H55A C55 H55C 109.5
H55B C55 H55C 109.5
C53 C56 H56A 109.5
C53 C56 H56B 109.5
H56A C56 H56B 109.5
C53 C56 H56C 109.5
H56A C56 H56C 109.5
H56B C56 H56C 109.5
C48 C57 C59 112.8(7)
C48 C57 C60 105.8(7)
C59 C57 C60 108.8(8)
C48 C57 C58 112.7(7)
C59 C57 C58 108.5(7)
C60 C57 C58 108.0(7)
C57 C58 H58A 109.5
C57 C58 H58B 109.5
H58A C58 H58B 109.5
C57 C58 H58C 109.5
H58A C58 H58C 109.5
H58B C58 H58C 109.5
C57 C59 H59A 109.5
C57 C59 H59B 109.5
H59A C59 H59B 109.5
C57 C59 H59C 109.5
H59A C59 H59C 109.5
H59B C59 H59C 109.5
C57 C60 H60A 109.5
C57 C60 H60B 109.5
H60A C60 H60B 109.5
C57 C60 H60C 109.5
H60A C60 H60C 109.5
H60B C60 H60C 109.5
F6 P3 F5 178.8(5)
F6 P3 F1 89.5(4)
F5 P3 F1 89.7(4)
F6 P3 F2 90.7(4)
F5 P3 F2 90.1(4)
F1 P3 F2 179.3(4)
F6 P3 F4 89.6(4)
F5 P3 F4 89.5(4)
F1 P3 F4 91.0(4)
F2 P3 F4 89.6(4)
F6 P3 F3 90.0(5)
F5 P3 F3 90.9(5)
F1 P3 F3 89.2(4)
F2 P3 F3 90.2(4)
F4 P3 F3 179.6(5)
Cl2 C61 Cl1 113.6(11)
Cl2 C61 H61A 108.8
Cl1 C61 H61A 108.8
Cl2 C61 H61B 108.8
Cl1 C61 H61B 108.8
H61A C61 H61B 107.7
Cl3 C62 Cl4 112.2(7)
Cl3 C62 H62A 109.2
Cl4 C62 H62A 109.2
Cl3 C62 H62B 109.2
Cl4 C62 H62B 109.2
H62A C62 H62B 107.9

loop_
_geom_bond_atom_site_label_1
_geom_bond_atom_site_label_2
_geom_bond_distance
Mo1 C1 1.972(9)
Mo1 C2 1.982(10)
Mo1 P1 2.322(2)
Mo1 C7 2.330(9)
Mo1 C6 2.341(8)
Mo1 C5 2.364(8)
Mo1 C8 2.372(9)
Mo1 C9 2.389(8)
Mo1 Au1 2.8006(7)
Mo2 C15 2.194(8)
Mo2 C19 2.267(8)
Mo2 C16 2.287(8)
Mo2 C27 2.295(8)
Mo2 C28 2.299(8)
Mo2 C29 2.310(8)
Mo2 C18 2.317(8)
Mo2 C26 2.330(8)
Mo2 C25 2.335(8)
Mo2 C17 2.336(9)
Mo2 C30 2.397(8)
Mo2 P1 2.428(2)
Mo3 C3 1.963(9)
Mo3 C4 1.967(9)
Mo3 P2 2.322(2)
Mo3 C13 2.325(9)
Mo3 C12 2.332(9)
Mo3 C11 2.343(9)
Mo3 C14 2.352(8)
Mo3 C10 2.385(8)
Mo3 Au1 2.7975(7)
Mo4 C20 2.188(8)
Mo4 C24 2.255(8)
Mo4 C47 2.271(9)
Mo4 C21 2.292(8)
Mo4 C46 2.302(8)
Mo4 C45 2.315(8)
Mo4 C22 2.317(8)
Mo4 C23 2.317(8)
Mo4 C48 2.338(9)
Mo4 C43 2.341(8)
Mo4 C44 2.376(7)
Mo4 P2 2.421(2)
Au1 P1 2.448(2)
Au1 P2 2.455(2)
P1 C15 1.789(9)
P2 C20 1.819(9)
O1 C1 1.140(10)
O2 C2 1.132(11)
O3 C3 1.157(10)
O4 C4 1.169(10)
C5 C6 1.407(13)
C5 C9 1.407(13)
C5 H5 0.93
C6 C7 1.401(15)
C6 H6 0.93
C7 C8 1.427(14)
C7 H7 0.93
C8 C9 1.406(14)
C8 H8 0.93
C9 H9 0.93
C10 C11 1.405(12)
C10 C14 1.412(12)
C10 H10 0.93
C11 C12 1.414(13)
C11 H11 0.93
C12 C13 1.420(13)
C12 H12 0.93
C13 C14 1.395(12)
C13 H13 0.93
C14 H14 0.93
C15 C19 1.440(12)
C15 C16 1.462(12)
C16 C17 1.412(12)
C16 H16 0.93
C17 C18 1.417(13)
C17 H17 0.93
C18 C19 1.409(12)
C18 H18 0.93
C19 H19 0.93
C20 C24 1.426(12)
C20 C21 1.454(12)
C21 C22 1.388(12)
C21 H21 0.93
C22 C23 1.430(11)
C22 H22 0.93
C23 C24 1.404(13)
C23 H23 0.93
C24 H24 0.93
C25 C30 1.418(12)
C25 C26 1.419(12)
C25 H25 0.93
C26 C27 1.436(12)
C26 C31 1.533(12)
C27 C28 1.440(13)
C27 H27 0.93
C28 C29 1.407(11)
C28 C35 1.543(11)
C29 C30 1.439(11)
C29 H29 0.93
C30 C39 1.541(12)
C31 C32 1.522(12)
C31 C33 1.530(12)
C31 C34 1.543(13)
C32 H32A 0.96
C32 H32B 0.96
C32 H32C 0.96
C33 H33A 0.96
C33 H33B 0.96
C33 H33C 0.96
C34 H34A 0.96
C34 H34B 0.96
C34 H34C 0.96
C35 C37 1.500(11)
C35 C36 1.533(13)
C35 C38 1.534(13)
C36 H36A 0.96
C36 H36B 0.96
C36 H36C 0.96
C37 H37A 0.96
C37 H37B 0.96
C37 H37C 0.96
C38 H38A 0.96
C38 H38B 0.96
C38 H38C 0.96
C39 C41 1.524(12)
C39 C40 1.536(11)
C39 C42 1.542(11)
C40 H40A 0.96
C40 H40B 0.96
C40 H40C 0.96
C41 H41A 0.96
C41 H41B 0.96
C41 H41C 0.96
C42 H42A 0.96
C42 H42B 0.96
C42 H42C 0.96
C43 C44 1.403(11)
C43 C48 1.437(12)
C43 H43 0.93
C44 C45 1.428(12)
C44 C49 1.545(11)
C45 C46 1.413(12)
C45 H45 0.93
C46 C47 1.429(12)
C46 C53 1.530(12)
C47 C48 1.407(12)
C47 H47 0.93
C48 C57 1.522(12)
C49 C51 1.536(11)
C49 C50 1.538(12)
C49 C52 1.549(11)
C50 H50A 0.96
C50 H50B 0.96
C50 H50C 0.96
C51 H51A 0.96
C51 H51B 0.96
C51 H51C 0.96
C52 H52A 0.96
C52 H52B 0.96
C52 H52C 0.96
C53 C55 1.519(13)
C53 C54 1.520(12)
C53 C56 1.542(12)
C54 H54A 0.96
C54 H54B 0.96
C54 H54C 0.96
C55 H55A 0.96
C55 H55B 0.96
C55 H55C 0.96
C56 H56A 0.96
C56 H56B 0.96
C56 H56C 0.96
C57 C59 1.534(12)
C57 C60 1.543(12)
C57 C58 1.565(12)
C58 H58A 0.96
C58 H58B 0.96
C58 H58C 0.96
C59 H59A 0.96
C59 H59B 0.96
C59 H59C 0.96
C60 H60A 0.96
C60 H60B 0.96
C60 H60C 0.96
P3 F6 1.580(7)
P3 F5 1.583(7)
P3 F1 1.590(6)
P3 F2 1.596(6)
P3 F4 1.600(6)
P3 F3 1.603(7)
Cl1 C61 1.753(16)
Cl2 C61 1.672(18)
C61 H61A 0.97
C61 H61B 0.97
Cl3 C62 1.734(13)
Cl4 C62 1.765(15)
C62 H62A 0.97
C62 H62B 0.97

loop_
_platon_squeeze_void_nr
_platon_squeeze_void_average_x
_platon_squeeze_void_average_y
_platon_squeeze_void_average_z
_platon_squeeze_void_volume
_platon_squeeze_void_count_electrons
1 0.263 -0.155 0.089 192.2 101.9
2 0.737 0.155 0.911 192.3 100.1
3 0.737 0.345 0.411 192.3 102.5
4 0.263 0.655 0.589 192.3 100.3
